data_4079986
loop_
_publ_author_name
'\<St\<epni\<cka, Petr'
'\<Skoch, Karel'
'C\'isa\<rov\'a, Ivana'

_publ_section_title
;
 Synthesis, Molecular Structure, and Catalytic Evaluation of
 Centrostereogenic Ferrocenophane Phosphines
;
_journal_issue 2
_journal_name_full Organometallics
_journal_page_first 623
_journal_paper_doi 10.1021/om3011245
_journal_volume 32
_journal_year 2013
_chemical_absolute_configuration ad
_chemical_formula_moiety 'C25 H23 Fe P S'
_chemical_formula_sum 'C25 H23 Fe P S'
_chemical_formula_weight 442.31
_chemical_name_systematic
; 
 ? 
;
_space_group_IT_number 5
_space_group_name_Hall 'C 2y'
_symmetry_cell_setting monoclinic
_symmetry_space_group_name_Hall 'C 2y'
_symmetry_space_group_name_H-M 'C 1 2 1'
_atom_sites_solution_hydrogens geom
_atom_sites_solution_primary direct
_atom_sites_solution_secondary difmap
_audit_creation_method SHELXL-97
_cell_angle_alpha 90.00
_cell_angle_beta 94.6950(10)
_cell_angle_gamma 90.00
_cell_formula_units_Z 4
_cell_length_a 20.0006(6)
_cell_length_b 6.4932(2)
_cell_length_c 16.3362(5)
_cell_measurement_reflns_used 9975
_cell_measurement_temperature 150(2)
_cell_measurement_theta_max 27.51
_cell_measurement_theta_min 2.48
_cell_volume 2114.43(11)
_computing_cell_refinement 'Bruker SAINT'
_computing_data_collection 'Bruker APEX2'
_computing_data_reduction 'Bruker SAINT'
_computing_molecular_graphics 'Platon (Spek, 2001)'
_computing_publication_material 'Platon (Spek, 2001)'
_computing_structure_refinement 'SHELXL-97 (Sheldrick, 2008)'
_computing_structure_solution 'SHELXS-97 (Sheldrick, 2008)'
_diffrn_ambient_temperature 150(2)
_diffrn_measured_fraction_theta_full 0.998
_diffrn_measured_fraction_theta_max 0.998
_diffrn_measurement_device_type 'Bruker APEX-II CCD'
_diffrn_measurement_method '\f and \w scans'
_diffrn_radiation_monochromator graphite
_diffrn_radiation_source 'fine-focus sealed tube'
_diffrn_radiation_type MoK\a
_diffrn_radiation_wavelength 0.71073
_diffrn_reflns_av_R_equivalents 0.0155
_diffrn_reflns_av_sigmaI/netI 0.0268
_diffrn_reflns_limit_h_max 22
_diffrn_reflns_limit_h_min -25
_diffrn_reflns_limit_k_max 8
_diffrn_reflns_limit_k_min -8
_diffrn_reflns_limit_l_max 21
_diffrn_reflns_limit_l_min -21
_diffrn_reflns_number 14242
_diffrn_reflns_theta_full 27.49
_diffrn_reflns_theta_max 27.49
_diffrn_reflns_theta_min 2.04
_exptl_absorpt_coefficient_mu 0.896
_exptl_absorpt_correction_T_max 0.780
_exptl_absorpt_correction_T_min 0.524
_exptl_absorpt_correction_type multi-scan
_exptl_absorpt_process_details SADABS
_exptl_crystal_colour orange
_exptl_crystal_density_diffrn 1.389
_exptl_crystal_density_method 'not measured'
_exptl_crystal_description prism
_exptl_crystal_F_000 920
_exptl_crystal_size_max 0.83
_exptl_crystal_size_mid 0.34
_exptl_crystal_size_min 0.29
_refine_diff_density_max 0.222
_refine_diff_density_min -0.226
_refine_diff_density_rms 0.042
_refine_ls_abs_structure_details 'Flack H D (1983), Acta Cryst. A39, 876-881'
_refine_ls_abs_structure_Flack 0.007(7)
_refine_ls_extinction_method none
_refine_ls_goodness_of_fit_ref 1.052
_refine_ls_hydrogen_treatment constr
_refine_ls_matrix_type full
_refine_ls_number_parameters 253
_refine_ls_number_reflns 4832
_refine_ls_number_restraints 1
_refine_ls_restrained_S_all 1.051
_refine_ls_R_factor_all 0.0190
_refine_ls_R_factor_gt 0.0181
_refine_ls_shift/su_max 0.003
_refine_ls_shift/su_mean 0.000
_refine_ls_structure_factor_coef Fsqd
_refine_ls_weighting_details 'calc w=1/[\s^2^(Fo^2^)+(0.0228P)^2^+0.1952P] where P=(Fo^2^+2Fc^2^)/3'
_refine_ls_weighting_scheme calc
_refine_ls_wR_factor_gt 0.0464
_refine_ls_wR_factor_ref 0.0469
_reflns_number_gt 4682
_reflns_number_total 4832
_reflns_threshold_expression >2sigma(I)
_cod_data_source_file om3011245_si_002.cif
_cod_data_source_block ksps
_cod_depositor_comments
;
The following automatic conversions were performed:
'_atom_site_symetry_multiplicity' tag replaced with
'_atom_site_symmetry_multiplicity'.

Automatic conversion script
Id: cif_correct_tags 1440 2010-10-19 06:21:57Z saulius 
;
_cod_original_sg_symbol_H-M 'C 2'
_cod_database_code 4079986

loop_
_symmetry_equiv_pos_as_xyz
'x, y, z'
'-x, y, -z'
'x+1/2, y+1/2, z'
'-x+1/2, y+1/2, -z'

loop_
_atom_site_label
_atom_site_type_symbol
_atom_site_fract_x
_atom_site_fract_y
_atom_site_fract_z
_atom_site_U_iso_or_equiv
_atom_site_adp_type
_atom_site_occupancy
_atom_site_symmetry_multiplicity
_atom_site_calc_flag
_atom_site_refinement_flags
Fe Fe 0.988008(8) 0.35783(3) 0.698240(10) 0.02430(6) Uani 1 1 d .
S S 0.806864(19) 0.88081(6) 0.77677(2) 0.03078(8) Uani 1 1 d .
P P 0.782550(16) 0.58890(5) 0.772199(18) 0.01655(7) Uani 1 1 d .
C1 C 0.89117(6) 0.4344(2) 0.70116(7) 0.0183(3) Uani 1 1 d .
C2 C 0.92786(7) 0.6055(2) 0.67283(8) 0.0279(3) Uani 1 1 d .
H2 H 0.9319 0.7377 0.6977 0.033 Uiso 1 1 calc R
C3 C 0.95740(8) 0.5411(3) 0.60033(9) 0.0418(4) Uani 1 1 d .
H3 H 0.9851 0.6232 0.5689 0.050 Uiso 1 1 calc R
C4 C 0.93850(7) 0.3351(4) 0.58329(8) 0.0399(4) Uani 1 1 d .
H4 H 0.9511 0.2549 0.5384 0.048 Uiso 1 1 calc R
C5 C 0.89725(7) 0.2686(3) 0.64505(8) 0.0270(3) Uani 1 1 d .
H5 H 0.8772 0.1366 0.6483 0.032 Uiso 1 1 calc R
C6 C 1.00856(7) 0.2915(2) 0.81803(8) 0.0271(3) Uani 1 1 d .
C7 C 1.05157(7) 0.4512(3) 0.79431(9) 0.0346(4) Uani 1 1 d .
H7 H 1.0549 0.5860 0.8169 0.042 Uiso 1 1 calc R
C8 C 1.08883(7) 0.3725(4) 0.73046(9) 0.0447(4) Uani 1 1 d .
H8 H 1.1212 0.4471 0.7030 0.054 Uiso 1 1 calc R
C9 C 1.07014(8) 0.1680(3) 0.71482(11) 0.0461(5) Uani 1 1 d .
H9 H 1.0871 0.0799 0.6750 0.055 Uiso 1 1 calc R
C10 C 1.02141(7) 0.1164(3) 0.76912(10) 0.0361(4) Uani 1 1 d .
H10 H 1.0005 -0.0143 0.7725 0.043 Uiso 1 1 calc R
C11 C 0.85663(6) 0.42058(18) 0.77955(7) 0.0156(2) Uani 1 1 d .
H11 H 0.8404 0.2758 0.7846 0.019 Uiso 1 1 calc R
C12 C 0.90207(7) 0.4699(2) 0.85790(7) 0.0254(3) Uani 1 1 d .
H12A H 0.9243 0.6042 0.8508 0.030 Uiso 1 1 calc R
H12B H 0.8740 0.4828 0.9048 0.030 Uiso 1 1 calc R
C13 C 0.95588(7) 0.3047(3) 0.87797(8) 0.0344(4) Uani 1 1 d .
H13A H 0.9781 0.3332 0.9332 0.041 Uiso 1 1 calc R
H13B H 0.9335 0.1691 0.8803 0.041 Uiso 1 1 calc R
C14 C 0.73085(6) 0.5137(2) 0.85371(7) 0.0185(3) Uani 1 1 d .
C15 C 0.73114(7) 0.3144(2) 0.88558(8) 0.0263(3) Uani 1 1 d .
H15 H 0.7593 0.2122 0.8649 0.032 Uiso 1 1 calc R
C16 C 0.69014(8) 0.2651(3) 0.94775(9) 0.0332(3) Uani 1 1 d .
H16 H 0.6907 0.1296 0.9697 0.040 Uiso 1 1 calc R
C17 C 0.64879(7) 0.4126(3) 0.97745(8) 0.0344(4) Uani 1 1 d .
H17 H 0.6207 0.3785 1.0196 0.041 Uiso 1 1 calc R
C18 C 0.64820(7) 0.6114(3) 0.94557(9) 0.0333(3) Uani 1 1 d .
H18 H 0.6194 0.7127 0.9657 0.040 Uiso 1 1 calc R
C19 C 0.68942(7) 0.6617(2) 0.88462(8) 0.0262(3) Uani 1 1 d .
H19 H 0.6894 0.7983 0.8637 0.031 Uiso 1 1 calc R
C20 C 0.73624(6) 0.5165(2) 0.67629(7) 0.0187(3) Uani 1 1 d .
C21 C 0.72958(7) 0.6577(2) 0.61240(9) 0.0289(3) Uani 1 1 d .
H21 H 0.7487 0.7911 0.6194 0.035 Uiso 1 1 calc R
C22 C 0.69484(8) 0.6043(3) 0.53800(9) 0.0374(4) Uani 1 1 d .
H22 H 0.6905 0.7010 0.4943 0.045 Uiso 1 1 calc R
C23 C 0.66684(7) 0.4117(3) 0.52790(8) 0.0356(4) Uani 1 1 d .
H23 H 0.6427 0.3762 0.4773 0.043 Uiso 1 1 calc R
C24 C 0.67364(8) 0.2696(3) 0.59098(9) 0.0348(4) Uani 1 1 d .
H24 H 0.6544 0.1365 0.5836 0.042 Uiso 1 1 calc R
C25 C 0.70875(7) 0.3214(2) 0.66545(8) 0.0271(3) Uani 1 1 d .
H25 H 0.7138 0.2232 0.7086 0.032 Uiso 1 1 calc R

loop_
_atom_site_aniso_label
_atom_site_aniso_U_11
_atom_site_aniso_U_22
_atom_site_aniso_U_33
_atom_site_aniso_U_23
_atom_site_aniso_U_13
_atom_site_aniso_U_12
Fe 0.01356(9) 0.03820(12) 0.02142(8) -0.00253(9) 0.00322(6) -0.00074(9)
S 0.0401(2) 0.01428(15) 0.03891(18) -0.00210(15) 0.00905(14) 0.00020(16)
P 0.01982(16) 0.01418(15) 0.01597(13) -0.00017(12) 0.00346(11) 0.00277(13)
C1 0.0136(6) 0.0267(7) 0.0145(5) 0.0017(5) 0.0003(4) 0.0019(5)
C2 0.0246(7) 0.0339(8) 0.0254(6) 0.0096(6) 0.0028(5) -0.0009(6)
C3 0.0276(8) 0.0744(14) 0.0242(7) 0.0161(8) 0.0079(6) -0.0057(8)
C4 0.0231(7) 0.0781(14) 0.0191(6) -0.0125(8) 0.0059(5) 0.0022(9)
C5 0.0171(7) 0.0433(9) 0.0204(6) -0.0097(6) 0.0003(5) 0.0006(6)
C6 0.0185(7) 0.0359(8) 0.0258(6) 0.0031(6) -0.0059(5) 0.0047(6)
C7 0.0214(8) 0.0434(9) 0.0372(8) -0.0031(7) -0.0089(6) -0.0048(7)
C8 0.0147(7) 0.0761(12) 0.0433(8) 0.0045(10) 0.0025(6) -0.0088(10)
C9 0.0227(8) 0.0673(12) 0.0479(10) -0.0145(9) 0.0001(7) 0.0168(9)
C10 0.0244(7) 0.0333(9) 0.0490(9) -0.0029(8) -0.0066(6) 0.0066(7)
C11 0.0157(6) 0.0165(6) 0.0148(5) 0.0001(4) 0.0022(4) 0.0013(4)
C12 0.0233(7) 0.0387(8) 0.0140(5) -0.0035(5) 0.0003(5) 0.0035(6)
C13 0.0275(7) 0.0539(11) 0.0209(6) 0.0105(6) -0.0023(5) 0.0082(7)
C14 0.0171(6) 0.0238(7) 0.0148(5) -0.0032(5) 0.0022(4) 0.0029(5)
C15 0.0307(7) 0.0252(7) 0.0246(6) 0.0010(5) 0.0129(5) 0.0043(6)
C16 0.0381(9) 0.0356(8) 0.0278(7) 0.0057(6) 0.0143(6) -0.0004(7)
C17 0.0284(8) 0.0545(11) 0.0217(6) 0.0002(7) 0.0106(5) -0.0004(7)
C18 0.0285(8) 0.0461(9) 0.0265(7) -0.0061(7) 0.0100(6) 0.0127(7)
C19 0.0252(7) 0.0296(7) 0.0242(6) -0.0012(6) 0.0046(5) 0.0099(6)
C20 0.0154(6) 0.0247(7) 0.0162(5) 0.0016(5) 0.0032(4) 0.0074(5)
C21 0.0252(7) 0.0350(8) 0.0262(7) 0.0110(6) 0.0008(5) -0.0009(6)
C22 0.0334(8) 0.0552(10) 0.0230(6) 0.0168(7) -0.0022(6) 0.0001(8)
C23 0.0301(8) 0.0554(12) 0.0201(6) -0.0022(6) -0.0048(5) 0.0051(7)
C24 0.0396(9) 0.0325(9) 0.0308(7) -0.0048(7) -0.0066(7) 0.0014(7)
C25 0.0340(8) 0.0239(7) 0.0222(6) 0.0015(5) -0.0041(5) 0.0039(6)

loop_
_atom_type_symbol
_atom_type_description
_atom_type_scat_dispersion_real
_atom_type_scat_dispersion_imag
_atom_type_scat_source
C C 0.0033 0.0016 'International Tables Vol C Tables 4.2.6.8 and 6.1.1.4'
H H 0.0000 0.0000 'International Tables Vol C Tables 4.2.6.8 and 6.1.1.4'
P P 0.1023 0.0942 'International Tables Vol C Tables 4.2.6.8 and 6.1.1.4'
S S 0.1246 0.1234 'International Tables Vol C Tables 4.2.6.8 and 6.1.1.4'
Fe Fe 0.3463 0.8444 'International Tables Vol C Tables 4.2.6.8 and 6.1.1.4'

loop_
_geom_angle_atom_site_label_1
_geom_angle_atom_site_label_2
_geom_angle_atom_site_label_3
_geom_angle
C1 Fe C6 98.67(5)
C1 Fe C10 116.85(6)
C6 Fe C10 41.27(6)
C1 Fe C7 116.93(6)
C6 Fe C7 41.17(6)
C10 Fe C7 68.50(7)
C1 Fe C2 41.49(5)
C6 Fe C2 116.02(6)
C10 Fe C2 152.90(6)
C7 Fe C2 104.15(7)
C1 Fe C5 41.36(5)
C6 Fe C5 117.32(6)
C10 Fe C5 105.35(7)
C7 Fe C5 153.76(6)
C2 Fe C5 69.18(6)
C1 Fe C8 156.53(7)
C6 Fe C8 68.96(6)
C10 Fe C8 67.50(8)
C7 Fe C8 40.96(7)
C2 Fe C8 124.83(8)
C5 Fe C8 162.08(7)
C1 Fe C3 69.30(6)
C6 Fe C3 155.28(7)
C10 Fe C3 163.44(7)
C7 Fe C3 123.98(7)
C2 Fe C3 41.02(6)
C5 Fe C3 68.40(7)
C8 Fe C3 113.57(7)
C1 Fe C9 155.49(7)
C6 Fe C9 69.26(7)
C10 Fe C9 40.42(7)
C7 Fe C9 68.52(7)
C2 Fe C9 162.99(7)
C5 Fe C9 124.22(7)
C8 Fe C9 39.87(9)
C3 Fe C9 129.56(7)
C1 Fe C4 69.23(5)
C6 Fe C4 156.58(7)
C10 Fe C4 125.27(8)
C7 Fe C4 162.22(7)
C2 Fe C4 68.72(7)
C5 Fe C4 40.71(6)
C8 Fe C4 129.04(6)
C3 Fe C4 40.25(8)
C9 Fe C4 113.44(7)
C20 P C14 106.37(6)
C20 P C11 104.72(5)
C14 P C11 107.24(6)
C20 P S 113.04(5)
C14 P S 112.75(5)
C11 P S 112.16(4)
C5 C1 C2 107.79(12)
C5 C1 C11 124.81(12)
C2 C1 C11 127.22(12)
C5 C1 Fe 70.37(7)
C2 C1 Fe 70.26(8)
C11 C1 Fe 121.12(8)
C3 C2 C1 107.41(14)
C3 C2 Fe 70.10(9)
C1 C2 Fe 68.26(8)
C3 C2 H2 126.3
C1 C2 H2 126.3
Fe C2 H2 126.9
C4 C3 C2 108.58(13)
C4 C3 Fe 70.21(9)
C2 C3 Fe 68.88(8)
C4 C3 H3 125.7
C2 C3 H3 125.7
Fe C3 H3 126.8
C3 C4 C5 108.01(14)
C3 C4 Fe 69.55(8)
C5 C4 Fe 68.75(7)
C3 C4 H4 126.0
C5 C4 H4 126.0
Fe C4 H4 127.3
C4 C5 C1 108.19(14)
C4 C5 Fe 70.54(8)
C1 C5 Fe 68.28(7)
C4 C5 H5 125.9
C1 C5 H5 125.9
Fe C5 H5 126.8
C7 C6 C10 106.77(14)
C7 C6 C13 127.57(14)
C10 C6 C13 125.52(14)
C7 C6 Fe 70.05(8)
C10 C6 Fe 69.98(9)
C13 C6 Fe 121.63(9)
C6 C7 C8 107.58(16)
C6 C7 Fe 68.78(8)
C8 C7 Fe 70.06(8)
C6 C7 H7 126.2
C8 C7 H7 126.2
Fe C7 H7 126.5
C9 C8 C7 109.06(16)
C9 C8 Fe 70.44(9)
C7 C8 Fe 68.98(8)
C9 C8 H8 125.5
C7 C8 H8 125.5
Fe C8 H8 126.7
C8 C9 C10 107.39(15)
C8 C9 Fe 69.69(10)
C10 C9 Fe 68.86(9)
C8 C9 H9 126.3
C10 C9 H9 126.3
Fe C9 H9 126.7
C9 C10 C6 109.18(15)
C9 C10 Fe 70.72(10)
C6 C10 Fe 68.75(8)
C9 C10 H10 125.4
C6 C10 H10 125.4
Fe C10 H10 126.7
C1 C11 C12 114.40(10)
C1 C11 P 109.42(8)
C12 C11 P 110.37(8)
C1 C11 H11 107.5
C12 C11 H11 107.5
P C11 H11 107.5
C13 C12 C11 112.78(11)
C13 C12 H12A 109.0
C11 C12 H12A 109.0
C13 C12 H12B 109.0
C11 C12 H12B 109.0
H12A C12 H12B 107.8
C6 C13 C12 114.74(11)
C6 C13 H13A 108.6
C12 C13 H13A 108.6
C6 C13 H13B 108.6
C12 C13 H13B 108.6
H13A C13 H13B 107.6
C19 C14 C15 119.36(12)
C19 C14 P 118.14(11)
C15 C14 P 122.50(10)
C16 C15 C14 120.02(13)
C16 C15 H15 120.0
C14 C15 H15 120.0
C17 C16 C15 120.15(14)
C17 C16 H16 119.9
C15 C16 H16 119.9
C16 C17 C18 119.97(13)
C16 C17 H17 120.0
C18 C17 H17 120.0
C19 C18 C17 120.09(14)
C19 C18 H18 120.0
C17 C18 H18 120.0
C18 C19 C14 120.39(15)
C18 C19 H19 119.8
C14 C19 H19 119.8
C25 C20 C21 119.68(12)
C25 C20 P 121.05(10)
C21 C20 P 119.26(11)
C20 C21 C22 120.11(15)
C20 C21 H21 119.9
C22 C21 H21 119.9
C23 C22 C21 120.03(14)
C23 C22 H22 120.0
C21 C22 H22 120.0
C22 C23 C24 120.24(13)
C22 C23 H23 119.9
C24 C23 H23 119.9
C23 C24 C25 120.09(15)
C23 C24 H24 120.0
C25 C24 H24 120.0
C20 C25 C24 119.84(13)
C20 C25 H25 120.1
C24 C25 H25 120.1

loop_
_geom_bond_atom_site_label_1
_geom_bond_atom_site_label_2
_geom_bond_distance
Fe C1 2.0039(12)
Fe C6 2.0130(13)
Fe C10 2.0294(16)
Fe C7 2.0298(14)
Fe C2 2.0305(15)
Fe C5 2.0316(13)
Fe C8 2.0441(14)
Fe C3 2.0467(16)
Fe C9 2.0538(17)
Fe C4 2.0553(13)
S P 1.9567(5)
P C20 1.8156(13)
P C14 1.8184(13)
P C11 1.8372(12)
C1 C5 1.4253(19)
C1 C2 1.4291(19)
C1 C11 1.5066(16)
C2 C3 1.429(2)
C2 H2 0.9500
C3 C4 1.411(3)
C3 H3 0.9500
C4 C5 1.422(2)
C4 H4 0.9500
C5 H5 0.9500
C6 C7 1.421(2)
C6 C10 1.425(2)
C6 C13 1.499(2)
C7 C8 1.425(2)
C7 H7 0.9500
C8 C9 1.397(3)
C8 H8 0.9500
C9 C10 1.411(3)
C9 H9 0.9500
C10 H10 0.9500
C11 C12 1.5415(16)
C11 H11 1.0000
C12 C13 1.536(2)
C12 H12A 0.9900
C12 H12B 0.9900
C13 H13A 0.9900
C13 H13B 0.9900
C14 C19 1.3907(18)
C14 C15 1.395(2)
C15 C16 1.3938(19)
C15 H15 0.9500
C16 C17 1.379(2)
C16 H16 0.9500
C17 C18 1.392(2)
C17 H17 0.9500
C18 C19 1.383(2)
C18 H18 0.9500
C19 H19 0.9500
C20 C25 1.386(2)
C20 C21 1.3877(19)
C21 C22 1.394(2)
C21 H21 0.9500
C22 C23 1.374(2)
C22 H22 0.9500
C23 C24 1.382(2)
C23 H23 0.9500
C24 C25 1.3951(18)
C24 H24 0.9500
C25 H25 0.9500
